data_7045073
loop_
_publ_author_name
'Cheng, Ming-Chuan'
'Hua, Shao-An'
'Lv, Qiying'
'Sigrist, Marc'
'Lee, Gene-Hsiang'
'Liu, Yu-Chiao'
'Chiang, Ming-Hsi'
'Peng, Shie-Ming'

_publ_section_title
;
 Stepwise synthesis of the heterotrimetallic chains
 [MRu<sub>2</sub>(dpa)<sub>4</sub>X<sub>2</sub>]<sup>0/1+</sup> using
 group 7 to group 12 transition metal ions and
 [Ru<sub>2</sub>(dpa)<sub>4</sub>Cl].
;
_journal_issue 5
_journal_name_full 'Dalton transactions (Cambridge, England : 2003)'
_journal_page_first 1422
_journal_page_last 1434
_journal_paper_doi 10.1039/c7dt04114d
_journal_volume 47
_journal_year 2018
_chemical_formula_sum 'C43.5 H40 Cl5 F6 Fe N12 O P Ru2'
_chemical_formula_weight 1327.08
_space_group_crystal_system monoclinic
_space_group_IT_number 14
_space_group_name_Hall '-P 2yn'
_space_group_name_H-M_alt 'P 1 21/n 1'
_symmetry_space_group_name_Hall '-P 2yn'
_symmetry_space_group_name_H-M 'P 1 21/n 1'
_atom_sites_solution_hydrogens geom
_audit_creation_method SHELXL-2014/7
_audit_update_record
;
2017-10-26 deposited with the CCDC.
2017-12-18 downloaded from the CCDC.
;
_cell_angle_alpha 90
_cell_angle_beta 92.9440(11)
_cell_angle_gamma 90
_cell_formula_units_Z 4
_cell_length_a 11.5723(4)
_cell_length_b 21.3821(7)
_cell_length_c 20.4312(7)
_cell_measurement_reflns_used 7896
_cell_measurement_temperature 150(2)
_cell_measurement_theta_max 27.50
_cell_measurement_theta_min 2.21
_cell_volume 5048.8(3)
_computing_cell_refinement 'Bruker SAINT'
_computing_data_collection 'Bruker SMART'
_computing_data_reduction 'Bruker SAINT'
_computing_molecular_graphics 'Bruker SHELXTL'
_computing_publication_material 'Bruker SHELXTL'
_computing_structure_refinement 'SHELXL-2014/7 (Sheldrick, 2014)'
_computing_structure_solution 'SHELXS-97 (Sheldrick 2008)'
_diffrn_ambient_temperature 150(2)
_diffrn_measured_fraction_theta_full 1.000
_diffrn_measured_fraction_theta_max 1.000
_diffrn_measurement_device_type 'Bruker SMART Apex'
_diffrn_measurement_method '\f and \w scans'
_diffrn_radiation_type MoK\a
_diffrn_radiation_wavelength 0.71073
_diffrn_reflns_av_R_equivalents 0.0387
_diffrn_reflns_av_unetI/netI 0.0440
_diffrn_reflns_Laue_measured_fraction_full 1.000
_diffrn_reflns_Laue_measured_fraction_max 1.000
_diffrn_reflns_limit_h_max 15
_diffrn_reflns_limit_h_min -13
_diffrn_reflns_limit_k_max 27
_diffrn_reflns_limit_k_min -27
_diffrn_reflns_limit_l_max 26
_diffrn_reflns_limit_l_min -26
_diffrn_reflns_number 32579
_diffrn_reflns_point_group_measured_fraction_full 1.000
_diffrn_reflns_point_group_measured_fraction_max 1.000
_diffrn_reflns_theta_full 25.242
_diffrn_reflns_theta_max 27.498
_diffrn_reflns_theta_min 1.905
_exptl_absorpt_coefficient_mu 1.242
_exptl_absorpt_correction_T_max 0.7674
_exptl_absorpt_correction_T_min 0.7071
_exptl_absorpt_correction_type multi-scan
_exptl_absorpt_process_details 'SADABS (Bruker, 2008)'
_exptl_crystal_colour dark-brown
_exptl_crystal_density_diffrn 1.746
_exptl_crystal_description block
_exptl_crystal_F_000 2644
_exptl_crystal_size_max 0.250
_exptl_crystal_size_mid 0.250
_exptl_crystal_size_min 0.200
_refine_diff_density_max 1.827
_refine_diff_density_min -0.822
_refine_diff_density_rms 0.120
_refine_ls_extinction_method none
_refine_ls_goodness_of_fit_ref 1.106
_refine_ls_hydrogen_treatment constr
_refine_ls_matrix_type full
_refine_ls_number_parameters 658
_refine_ls_number_reflns 11585
_refine_ls_number_restraints 45
_refine_ls_restrained_S_all 1.157
_refine_ls_R_factor_all 0.0740
_refine_ls_R_factor_gt 0.0608
_refine_ls_shift/su_max 0.002
_refine_ls_shift/su_mean 0.000
_refine_ls_structure_factor_coef Fsqd
_refine_ls_weighting_details 'w=1/[\s^2^(Fo^2^)+(0.0587P)^2^+18.3134P] where P=(Fo^2^+2Fc^2^)/3'
_refine_ls_weighting_scheme calc
_refine_ls_wR_factor_gt 0.1471
_refine_ls_wR_factor_ref 0.1547
_reflns_Friedel_coverage 0.000
_reflns_number_gt 9593
_reflns_number_total 11585
_reflns_threshold_expression 'I > 2\s(I)'
_cod_data_source_file c7dt04114d2.cif
_cod_data_source_block ic17429
_cod_depositor_comments 'Adding full bibliography for 7045062--7045073.cif.'
_cod_original_formula_sum 'C43.50 H40 Cl5 F6 Fe N12 O P Ru2'
_cod_database_code 7045073
_shelx_shelxl_version_number 2014/7
_shelx_space_group_comment
; 
The symmetry employed for this shelxl refinement is uniquely defined 
by the following loop, which should always be used as a source of 
symmetry information in preference to the above space-group names. 
They are only intended as comments. 
;
_shelx_estimated_absorpt_t_min 0.747
_shelx_estimated_absorpt_t_max 0.789

loop_
_space_group_symop_operation_xyz
'x, y, z'
'-x+1/2, y+1/2, -z+1/2'
'-x, -y, -z'
'x-1/2, -y-1/2, z-1/2'

loop_
_atom_site_label
_atom_site_type_symbol
_atom_site_fract_x
_atom_site_fract_y
_atom_site_fract_z
_atom_site_U_iso_or_equiv
_atom_site_adp_type
_atom_site_occupancy
_atom_site_site_symmetry_order
_atom_site_calc_flag
_atom_site_refinement_flags_posn
_atom_site_refinement_flags_adp
_atom_site_refinement_flags_occupancy
_atom_site_disorder_assembly
_atom_site_disorder_group
Ru1 Ru -0.7732(2) 0.20545(10) 0.37687(8) 0.0228(3) Uani 0.535(4) 1 d . . P A 1
Fe1 Fe -0.8233(5) 0.2828(3) 0.15265(17) 0.0231(4) Uani 0.535(4) 1 d . . P A 1
Ru1' Ru -0.8218(3) 0.27815(16) 0.16884(11) 0.0231(4) Uani 0.465(4) 1 d . . P A 2
Fe1' Fe -0.7673(5) 0.1987(2) 0.39188(18) 0.0228(3) Uani 0.465(4) 1 d . . P A 2
Ru2 Ru -0.79715(3) 0.24322(2) 0.27353(2) 0.02014(10) Uani 1 1 d . . . . .
Cl1 Cl -0.75244(12) 0.15999(7) 0.49276(6) 0.0398(3) Uani 1 1 d . . . . .
Cl2 Cl -0.85039(12) 0.31787(7) 0.05044(6) 0.0398(3) Uani 1 1 d . . . . .
N1 N -0.8502(3) 0.12087(18) 0.34136(18) 0.0271(8) Uani 1 1 d . . . . .
N2 N -0.9248(3) 0.18062(18) 0.25502(18) 0.0256(8) Uani 1 1 d . . . . .
N3 N -0.9934(3) 0.24198(18) 0.16848(18) 0.0249(8) Uani 1 1 d . . . . .
N4 N -0.6885(4) 0.28963(19) 0.40348(19) 0.0294(9) Uani 1 1 d . . . . .
N5 N -0.6686(3) 0.30533(18) 0.29224(18) 0.0256(8) Uani 1 1 d . . . . .
N6 N -0.6491(3) 0.31301(18) 0.18057(18) 0.0251(8) Uani 1 1 d . . . . .
N7 N -0.6105(3) 0.16930(19) 0.34979(18) 0.0273(8) Uani 1 1 d . . . . .
N8 N -0.6833(3) 0.17892(18) 0.24289(18) 0.0237(8) Uani 1 1 d . . . . .
N9 N -0.7632(3) 0.18898(19) 0.13702(18) 0.0280(8) Uani 1 1 d . . . . .
N10 N -0.9414(4) 0.24095(18) 0.39138(18) 0.0271(8) Uani 1 1 d . . . . .
N11 N -0.9155(3) 0.30484(18) 0.30190(18) 0.0252(8) Uani 1 1 d . . . . .
N12 N -0.8869(3) 0.36183(19) 0.20801(19) 0.0274(8) Uani 1 1 d . . . . .
C1 C -0.8287(5) 0.0644(2) 0.3696(2) 0.0342(11) Uani 1 1 d . . . . .
H1 H -0.7777 0.0623 0.4075 0.041 Uiso 1 1 calc DR U . . .
C2 C -0.8779(5) 0.0100(3) 0.3453(3) 0.0425(13) Uani 1 1 d . . . . .
H2 H -0.8627 -0.0288 0.3667 0.051 Uiso 1 1 calc R U . . .
C3 C -0.9497(6) 0.0130(3) 0.2894(3) 0.0465(15) Uani 1 1 d . . . . .
H3 H -0.9856 -0.0238 0.2722 0.056 Uiso 1 1 calc R U . . .
C4 C -0.9691(5) 0.0690(3) 0.2588(3) 0.0403(13) Uani 1 1 d . . . . .
H4 H -1.0164 0.0711 0.2195 0.048 Uiso 1 1 calc R U . . .
C5 C -0.9189(4) 0.1233(2) 0.2856(2) 0.0272(10) Uani 1 1 d . . . . .
C6 C -1.0176(4) 0.1987(2) 0.2140(2) 0.0268(10) Uani 1 1 d . . . . .
C7 C -1.1311(5) 0.1794(3) 0.2217(3) 0.0423(13) Uani 1 1 d . . . . .
H7 H -1.1471 0.1490 0.2539 0.051 Uiso 1 1 calc R U . . .
C8 C -1.2198(5) 0.2042(3) 0.1829(3) 0.0462(15) Uani 1 1 d . . . . .
H8 H -1.2973 0.1912 0.1881 0.055 Uiso 1 1 calc R U . . .
C9 C -1.1951(5) 0.2480(3) 0.1363(2) 0.0383(12) Uani 1 1 d . . . . .
H9 H -1.2550 0.2653 0.1084 0.046 Uiso 1 1 calc R U . . .
C10 C -1.0817(4) 0.2663(3) 0.1310(2) 0.0320(11) Uani 1 1 d . . . . .
H10 H -1.0650 0.2974 0.0996 0.038 Uiso 1 1 calc R U . . .
C11 C -0.6749(5) 0.3090(3) 0.4665(2) 0.0378(12) Uani 1 1 d . . . . .
H11 H -0.7016 0.2826 0.5000 0.045 Uiso 1 1 calc R U . . .
C12 C -0.6243(6) 0.3651(3) 0.4846(3) 0.0457(14) Uani 1 1 d . . . . .
H12 H -0.6143 0.3765 0.5295 0.055 Uiso 1 1 calc R U . . .
C13 C -0.5888(5) 0.4042(3) 0.4367(3) 0.0438(14) Uani 1 1 d . . . . .
H13 H -0.5547 0.4435 0.4477 0.053 Uiso 1 1 calc R U . . .
C14 C -0.6032(5) 0.3858(2) 0.3717(3) 0.0352(12) Uani 1 1 d . . . . .
H14 H -0.5812 0.4131 0.3379 0.042 Uiso 1 1 calc R U . . .
C15 C -0.6497(4) 0.3275(2) 0.3559(2) 0.0276(10) Uani 1 1 d . . . . .
C16 C -0.5993(4) 0.3213(2) 0.2423(2) 0.0256(9) Uani 1 1 d . . . . .
C17 C -0.4836(4) 0.3397(2) 0.2513(2) 0.0319(11) Uani 1 1 d . . . . .
H17 H -0.4499 0.3448 0.2943 0.038 Uiso 1 1 calc R U . . .
C18 C -0.4187(5) 0.3505(3) 0.1980(3) 0.0372(12) Uani 1 1 d . . . . .
H18 H -0.3403 0.3633 0.2039 0.045 Uiso 1 1 calc R U . . .
C19 C -0.4691(5) 0.3425(3) 0.1355(3) 0.0379(12) Uani 1 1 d . . . . .
H19 H -0.4259 0.3497 0.0979 0.046 Uiso 1 1 calc R U . . .
C20 C -0.5822(4) 0.3239(2) 0.1292(2) 0.0313(11) Uani 1 1 d . . . . .
H20 H -0.6160 0.3183 0.0863 0.038 Uiso 1 1 calc R U . . .
C21 C -0.5209(4) 0.1577(2) 0.3933(2) 0.0339(11) Uani 1 1 d . . . . .
H21 H -0.5311 0.1665 0.4382 0.041 Uiso 1 1 calc R U . . .
C22 C -0.4165(5) 0.1340(3) 0.3766(3) 0.0415(13) Uani 1 1 d . . . . .
H22 H -0.3566 0.1256 0.4089 0.050 Uiso 1 1 calc DR U . . .
C23 C -0.4017(5) 0.1226(3) 0.3107(3) 0.0372(12) Uani 1 1 d . . . . .
H23 H -0.3309 0.1055 0.2974 0.045 Uiso 1 1 calc R U . . .
C24 C -0.4890(4) 0.1360(2) 0.2644(2) 0.0304(10) Uani 1 1 d . . . . .
H24 H -0.4782 0.1294 0.2191 0.037 Uiso 1 1 calc R U . . .
C25 C -0.5942(4) 0.1596(2) 0.2851(2) 0.0245(9) Uani 1 1 d . . . . .
C26 C -0.7076(4) 0.1522(2) 0.1824(2) 0.0257(9) Uani 1 1 d . . . . .
C27 C -0.6879(5) 0.0891(2) 0.1689(3) 0.0381(12) Uani 1 1 d . . . . .
H27 H -0.6518 0.0628 0.2013 0.046 Uiso 1 1 calc R U . . .
C28 C -0.7212(6) 0.0653(3) 0.1082(3) 0.0517(16) Uani 1 1 d . . . . .
H28 H -0.7067 0.0227 0.0982 0.062 Uiso 1 1 calc R U . . .
C29 C -0.7755(6) 0.1034(3) 0.0623(3) 0.0554(17) Uani 1 1 d . . . . .
H29 H -0.7983 0.0878 0.0201 0.067 Uiso 1 1 calc R U . . .
C30 C -0.7963(5) 0.1643(3) 0.0781(3) 0.0405(13) Uani 1 1 d . . . . .
H30 H -0.8355 0.1903 0.0465 0.049 Uiso 1 1 calc R U . . .
C31 C -1.0115(5) 0.2155(3) 0.4353(2) 0.0347(11) Uani 1 1 d . . . . .
H31 H -0.9797 0.1847 0.4645 0.042 Uiso 1 1 calc R U . . .
C32 C -1.1253(5) 0.2314(3) 0.4402(3) 0.0441(14) Uani 1 1 d . . . . .
H32 H -1.1708 0.2124 0.4721 0.053 Uiso 1 1 calc R U . . .
C33 C -1.1719(5) 0.2758(3) 0.3974(3) 0.0420(13) Uani 1 1 d . . . . .
H33 H -1.2508 0.2877 0.3995 0.050 Uiso 1 1 calc R U . . .
C34 C -1.1047(4) 0.3027(2) 0.3521(3) 0.0336(11) Uani 1 1 d . . . . .
H34 H -1.1364 0.3333 0.3226 0.040 Uiso 1 1 calc R U . . .
C35 C -0.9886(4) 0.2847(2) 0.3494(2) 0.0269(10) Uani 1 1 d . . . . .
C36 C -0.9317(4) 0.3601(2) 0.2680(2) 0.0264(10) Uani 1 1 d . . . . .
C37 C -0.9855(5) 0.4132(2) 0.2932(3) 0.0353(11) Uani 1 1 d . . . . .
H37 H -1.0170 0.4119 0.3352 0.042 Uiso 1 1 calc R U . . .
C38 C -0.9922(5) 0.4665(2) 0.2567(3) 0.0411(13) Uani 1 1 d . . . . .
H38 H -1.0301 0.5023 0.2728 0.049 Uiso 1 1 calc R U . . .
C39 C -0.9434(6) 0.4685(3) 0.1960(3) 0.0446(14) Uani 1 1 d . . . . .
H39 H -0.9460 0.5057 0.1705 0.053 Uiso 1 1 calc R U . . .
C40 C -0.8917(5) 0.4157(2) 0.1737(3) 0.0369(12) Uani 1 1 d . . . . .
H40 H -0.8577 0.4170 0.1324 0.044 Uiso 1 1 calc DR U . . .
P1 P -1.21316(15) -0.01728(9) 0.13388(8) 0.0516(4) Uani 1 1 d . . . . .
F1 F -1.1942(4) 0.0039(2) 0.0618(2) 0.0854(14) Uani 1 1 d . . . . .
F2 F -1.0803(3) -0.0138(2) 0.1530(3) 0.0818(15) Uani 1 1 d . . . . .
F3 F -1.1899(5) -0.0877(2) 0.1089(3) 0.1000(18) Uani 1 1 d . . . . .
F4 F -1.3464(4) -0.0221(3) 0.1154(3) 0.0910(15) Uani 1 1 d . U . . .
F5 F -1.2275(5) 0.0516(3) 0.1541(3) 0.119(2) Uani 1 1 d . U . . .
F6 F -1.2341(6) -0.0476(4) 0.2019(3) 0.136(2) Uani 1 1 d . U . . .
C41 C -0.9255(9) 0.3973(4) 0.5485(3) 0.103(3) Uani 1 1 d D U . . .
H41A H -0.8495 0.4057 0.5712 0.123 Uiso 0.637(5) 1 calc R U P B 1
H41B H -0.9807 0.4289 0.5637 0.123 Uiso 0.637(5) 1 calc R U P B 1
H41C H -0.8495 0.4057 0.5712 0.123 Uiso 0.363(5) 1 calc R U P B 1
H41D H -0.9807 0.4289 0.5637 0.123 Uiso 0.363(5) 1 calc R U P B 1
Cl3 Cl -0.97186(17) 0.32420(10) 0.57107(10) 0.0700(5) Uani 1 1 d D . . . .
Cl4 Cl -0.9121(4) 0.4071(2) 0.46250(17) 0.0867(11) Uani 0.637(5) 1 d D . P B 1
Cl4' Cl -0.9913(8) 0.4193(4) 0.4766(3) 0.0867(11) Uani 0.363(5) 1 d D . P B 2
C42 C -1.3464(13) 0.4882(5) 0.0614(5) 0.068(4) Uani 0.5 1 d D . P C 1
H42A H -1.3121 0.4582 0.0311 0.082 Uiso 0.5 1 calc R U P C 1
H42B H -1.4256 0.4734 0.0692 0.082 Uiso 0.5 1 calc R U P C 1
Cl5 Cl -1.2670(5) 0.4856(2) 0.1346(2) 0.0918(15) Uani 0.5 1 d D . P C 1
Cl6 Cl -1.3574(5) 0.5584(2) 0.0231(3) 0.1030(16) Uani 0.5 1 d D U P C 1
O1 O -0.9783(16) 0.5123(13) -0.0037(11) 0.169(6) Uiso 0.5 1 d D . P D -2
C43 C -1.1831(17) 0.5226(14) 0.0120(11) 0.169(6) Uiso 0.5 1 d D . P D -2
H43A H -1.2583 0.5079 -0.0061 0.253 Uiso 0.5 1 calc R U P D -2
H43B H -1.1732 0.5103 0.0582 0.253 Uiso 0.5 1 calc R U P D -2
H43C H -1.1795 0.5683 0.0086 0.253 Uiso 0.5 1 calc R U P D -2
C44 C -1.0895(16) 0.4945(7) -0.0253(8) 0.169(6) Uiso 0.5 1 d D . P D -2
H44A H -1.0954 0.4484 -0.0226 0.202 Uiso 0.5 1 calc R U P D -2
H44B H -1.1017 0.5063 -0.0720 0.202 Uiso 0.5 1 calc R U P D -2
C45 C -0.8980(19) 0.5208(13) -0.0505(12) 0.169(6) Uiso 0.5 1 d D . P D -2
H45A H -0.8866 0.5662 -0.0570 0.202 Uiso 0.5 1 calc R U P D -2
H45B H -0.9295 0.5032 -0.0926 0.202 Uiso 0.5 1 calc R U P D -2
C46 C -0.7820(18) 0.4911(13) -0.0338(10) 0.169(6) Uiso 0.5 1 d D . P D -2
H46A H -0.7299 0.4991 -0.0691 0.253 Uiso 0.5 1 calc R U P D -2
H46B H -0.7489 0.5091 0.0072 0.253 Uiso 0.5 1 calc R U P D -2
H46C H -0.7919 0.4459 -0.0284 0.253 Uiso 0.5 1 calc R U P D -2

loop_
_atom_site_aniso_label
_atom_site_aniso_U_11
_atom_site_aniso_U_22
_atom_site_aniso_U_33
_atom_site_aniso_U_23
_atom_site_aniso_U_13
_atom_site_aniso_U_12
Ru1 0.0286(4) 0.0246(6) 0.0151(8) 0.0021(5) -0.0010(6) -0.0019(4)
Fe1 0.0253(3) 0.0266(6) 0.0175(11) 0.0025(8) 0.0014(8) 0.0008(3)
Ru1' 0.0253(3) 0.0266(6) 0.0175(11) 0.0025(8) 0.0014(8) 0.0008(3)
Fe1' 0.0286(4) 0.0246(6) 0.0151(8) 0.0021(5) -0.0010(6) -0.0019(4)
Ru2 0.02345(19) 0.02053(18) 0.01632(16) 0.00026(13) -0.00023(12) -0.00137(14)
Cl1 0.0475(8) 0.0452(7) 0.0263(6) 0.0010(5) -0.0013(5) -0.0039(6)
Cl2 0.0360(7) 0.0555(8) 0.0282(6) 0.0082(6) 0.0046(5) 0.0060(6)
N1 0.031(2) 0.026(2) 0.0242(19) 0.0017(15) 0.0003(16) -0.0018(17)
N2 0.027(2) 0.027(2) 0.0227(18) 0.0007(15) -0.0018(15) -0.0033(16)
N3 0.027(2) 0.029(2) 0.0193(17) -0.0017(15) 0.0015(15) -0.0008(16)
N4 0.039(2) 0.027(2) 0.0222(19) -0.0030(16) 0.0042(17) -0.0034(18)
N5 0.026(2) 0.027(2) 0.0233(19) -0.0017(15) 0.0011(15) -0.0046(16)
N6 0.027(2) 0.026(2) 0.0223(18) -0.0001(15) 0.0026(15) 0.0023(16)
N7 0.030(2) 0.029(2) 0.0229(19) 0.0017(16) -0.0036(16) -0.0027(17)
N8 0.0237(19) 0.0246(19) 0.0224(18) -0.0024(15) -0.0018(15) 0.0012(15)
N9 0.029(2) 0.034(2) 0.0206(18) -0.0014(16) -0.0011(15) -0.0004(17)
N10 0.033(2) 0.027(2) 0.0215(18) 0.0005(15) 0.0048(16) -0.0020(17)
N11 0.028(2) 0.0229(19) 0.0249(19) 0.0006(15) 0.0062(16) 0.0019(16)
N12 0.028(2) 0.027(2) 0.028(2) 0.0010(16) 0.0025(16) 0.0000(16)
C1 0.042(3) 0.031(3) 0.030(2) 0.007(2) 0.000(2) -0.001(2)
C2 0.058(4) 0.025(3) 0.045(3) 0.009(2) 0.004(3) -0.004(2)
C3 0.067(4) 0.030(3) 0.042(3) -0.003(2) 0.001(3) -0.014(3)
C4 0.055(4) 0.033(3) 0.032(3) 0.001(2) -0.005(2) -0.012(3)
C5 0.033(3) 0.026(2) 0.024(2) -0.0006(18) 0.0045(18) -0.0066(19)
C6 0.030(2) 0.033(2) 0.018(2) -0.0030(17) -0.0012(17) -0.003(2)
C7 0.033(3) 0.057(4) 0.037(3) 0.013(3) -0.003(2) -0.014(3)
C8 0.027(3) 0.072(4) 0.038(3) 0.011(3) -0.003(2) -0.013(3)
C9 0.028(3) 0.058(4) 0.028(2) 0.006(2) -0.003(2) 0.005(2)
C10 0.031(3) 0.040(3) 0.025(2) 0.004(2) 0.0041(19) 0.005(2)
C11 0.048(3) 0.041(3) 0.024(2) -0.003(2) 0.001(2) -0.008(3)
C12 0.059(4) 0.050(3) 0.029(3) -0.015(2) 0.003(2) -0.008(3)
C13 0.051(4) 0.038(3) 0.042(3) -0.014(2) 0.003(3) -0.019(3)
C14 0.042(3) 0.031(3) 0.033(3) -0.005(2) 0.008(2) -0.013(2)
C15 0.030(2) 0.031(2) 0.022(2) -0.0012(18) -0.0009(18) -0.003(2)
C16 0.032(2) 0.021(2) 0.024(2) 0.0002(17) 0.0027(18) 0.0019(19)
C17 0.032(3) 0.032(3) 0.032(3) -0.003(2) -0.001(2) 0.000(2)
C18 0.026(3) 0.040(3) 0.046(3) -0.003(2) 0.005(2) -0.002(2)
C19 0.035(3) 0.045(3) 0.036(3) -0.001(2) 0.015(2) 0.000(2)
C20 0.037(3) 0.035(3) 0.022(2) 0.0010(19) 0.0063(19) 0.002(2)
C21 0.035(3) 0.039(3) 0.027(2) 0.003(2) -0.005(2) -0.002(2)
C22 0.033(3) 0.050(3) 0.040(3) 0.011(3) -0.013(2) -0.003(2)
C23 0.026(3) 0.039(3) 0.046(3) 0.006(2) 0.002(2) 0.001(2)
C24 0.030(3) 0.030(2) 0.031(2) 0.002(2) 0.005(2) -0.002(2)
C25 0.027(2) 0.020(2) 0.026(2) 0.0028(17) -0.0007(18) -0.0029(18)
C26 0.023(2) 0.028(2) 0.026(2) -0.0049(18) 0.0007(18) -0.0009(18)
C27 0.048(3) 0.025(3) 0.041(3) -0.007(2) -0.004(2) 0.004(2)
C28 0.057(4) 0.040(3) 0.057(4) -0.024(3) -0.005(3) 0.003(3)
C29 0.065(4) 0.063(4) 0.037(3) -0.028(3) -0.013(3) 0.009(3)
C30 0.047(3) 0.049(3) 0.025(2) -0.010(2) -0.005(2) 0.002(3)
C31 0.039(3) 0.041(3) 0.025(2) 0.008(2) 0.005(2) -0.002(2)
C32 0.043(3) 0.055(4) 0.034(3) 0.011(3) 0.013(2) -0.002(3)
C33 0.034(3) 0.047(3) 0.047(3) 0.003(3) 0.012(2) 0.000(2)
C34 0.033(3) 0.034(3) 0.034(3) 0.002(2) 0.007(2) 0.001(2)
C35 0.034(3) 0.024(2) 0.023(2) -0.0041(18) 0.0046(18) -0.0024(19)
C36 0.030(2) 0.022(2) 0.027(2) 0.0003(18) 0.0022(19) -0.0004(18)
C37 0.041(3) 0.027(3) 0.039(3) -0.001(2) 0.010(2) 0.002(2)
C38 0.050(3) 0.023(2) 0.051(3) 0.001(2) 0.013(3) 0.002(2)
C39 0.066(4) 0.023(3) 0.044(3) 0.008(2) 0.007(3) 0.004(3)
C40 0.045(3) 0.034(3) 0.032(3) 0.006(2) 0.009(2) -0.002(2)
P1 0.0416(9) 0.0657(11) 0.0462(9) 0.0043(8) -0.0102(7) -0.0046(8)
F1 0.097(4) 0.087(3) 0.074(3) 0.024(3) 0.019(3) -0.010(3)
F2 0.046(2) 0.072(3) 0.125(4) -0.050(3) -0.023(2) 0.010(2)
F3 0.120(4) 0.054(3) 0.121(4) 0.002(3) -0.040(3) -0.023(3)
F4 0.060(2) 0.116(3) 0.096(3) 0.042(2) -0.009(2) -0.019(2)
F5 0.107(3) 0.109(3) 0.139(3) -0.049(3) -0.026(3) 0.030(3)
F6 0.130(4) 0.169(4) 0.109(3) 0.035(3) 0.005(3) 0.027(3)
C41 0.104(4) 0.102(4) 0.102(4) -0.002(2) 0.008(2) -0.004(2)
Cl3 0.0606(11) 0.0820(13) 0.0665(11) -0.0032(10) -0.0035(9) -0.0085(10)
Cl4 0.112(3) 0.091(2) 0.0559(17) 0.0078(15) -0.0057(19) 0.004(2)
Cl4' 0.112(3) 0.091(2) 0.0559(17) 0.0078(15) -0.0057(19) 0.004(2)
C42 0.085(11) 0.068(10) 0.050(8) -0.023(7) -0.013(7) 0.026(8)
Cl5 0.108(4) 0.084(3) 0.081(3) 0.014(2) -0.021(3) -0.046(3)
Cl6 0.122(3) 0.066(2) 0.116(3) 0.005(2) -0.034(3) -0.012(2)

loop_
_atom_type_symbol
_atom_type_description
_atom_type_scat_dispersion_real
_atom_type_scat_dispersion_imag
_atom_type_scat_source
C C 0.0033 0.0016 'International Tables Vol C Tables 4.2.6.8 and 6.1.1.4'
H H 0.0000 0.0000 'International Tables Vol C Tables 4.2.6.8 and 6.1.1.4'
N N 0.0061 0.0033 'International Tables Vol C Tables 4.2.6.8 and 6.1.1.4'
F F 0.0171 0.0103 'International Tables Vol C Tables 4.2.6.8 and 6.1.1.4'
P P 0.1023 0.0942 'International Tables Vol C Tables 4.2.6.8 and 6.1.1.4'
Cl Cl 0.1484 0.1585 'International Tables Vol C Tables 4.2.6.8 and 6.1.1.4'
Fe Fe 0.3463 0.8444 'International Tables Vol C Tables 4.2.6.8 and 6.1.1.4'
Ru Ru -1.2594 0.8363 'International Tables Vol C Tables 4.2.6.8 and 6.1.1.4'
O O 0.0106 0.0060 'International Tables Vol C Tables 4.2.6.8 and 6.1.1.4'

loop_
_geom_angle_atom_site_label_1
_geom_angle_atom_site_label_2
_geom_angle_atom_site_label_3
_geom_angle
N4 Ru1 N10 94.38(18)
N4 Ru1 N1 174.42(18)
N10 Ru1 N1 88.90(18)
N4 Ru1 N7 88.34(18)
N10 Ru1 N7 172.96(17)
N1 Ru1 N7 87.90(17)
N4 Ru1 Ru2 88.22(13)
N10 Ru1 Ru2 86.19(12)
N1 Ru1 Ru2 87.49(12)
N7 Ru1 Ru2 87.41(12)
N4 Ru1 Cl1 93.74(13)
N10 Ru1 Cl1 92.85(13)
N1 Ru1 Cl1 90.60(13)
N7 Ru1 Cl1 93.45(13)
Ru2 Ru1 Cl1 177.88(12)
N9 Fe1 N6 90.7(3)
N9 Fe1 N12 156.7(2)
N6 Fe1 N12 88.1(3)
N9 Fe1 N3 87.1(3)
N6 Fe1 N3 155.6(2)
N12 Fe1 N3 84.4(2)
N9 Fe1 Cl2 101.9(2)
N6 Fe1 Cl2 103.4(2)
N12 Fe1 Cl2 101.0(2)
N3 Fe1 Cl2 100.9(2)
N9 Fe1 Ru2 79.36(17)
N6 Fe1 Ru2 77.67(16)
N12 Fe1 Ru2 77.69(16)
N3 Fe1 Ru2 78.03(16)
Cl2 Fe1 Ru2 178.3(3)
N12 Ru1' N3 87.62(19)
N12 Ru1' N6 90.7(2)
N3 Ru1' N6 173.72(18)
N12 Ru1' N9 174.4(2)
N3 Ru1' N9 89.2(2)
N6 Ru1' N9 92.0(2)
N12 Ru1' Ru2 87.23(14)
N3 Ru1' Ru2 87.46(14)
N6 Ru1' Ru2 86.42(14)
N9 Ru1' Ru2 88.09(15)
N12 Ru1' Cl2 92.61(15)
N3 Ru1' Cl2 92.39(14)
N6 Ru1' Cl2 93.72(14)
N9 Ru1' Cl2 92.06(14)
Ru2 Ru1' Cl2 179.78(19)
N7 Fe1' N4 86.9(2)
N7 Fe1' N1 87.0(2)
N4 Fe1' N1 157.5(2)
N7 Fe1' N10 155.5(2)
N4 Fe1' N10 90.7(2)
N1 Fe1' N10 86.0(2)
N7 Fe1' Cl1 103.7(2)
N4 Fe1' Cl1 102.8(2)
N1 Fe1' Cl1 99.7(2)
N10 Fe1' Cl1 100.6(2)
N7 Fe1' Ru2 79.00(16)
N4 Fe1' Ru2 78.89(16)
N1 Fe1' Ru2 78.66(16)
N10 Fe1' Ru2 76.61(15)
Cl1 Fe1' Ru2 176.8(3)
N11 Ru2 N2 89.18(16)
N11 Ru2 N5 91.17(16)
N2 Ru2 N5 179.58(17)
N11 Ru2 N8 177.54(16)
N2 Ru2 N8 88.48(16)
N5 Ru2 N8 91.17(16)
N11 Ru2 Ru1 91.00(12)
N2 Ru2 Ru1 89.51(12)
N5 Ru2 Ru1 90.25(12)
N8 Ru2 Ru1 89.75(12)
N11 Ru2 Ru1' 90.09(14)
N2 Ru2 Ru1' 89.22(14)
N5 Ru2 Ru1' 91.01(14)
N8 Ru2 Ru1' 89.11(13)
N11 Ru2 Fe1' 91.83(16)
N2 Ru2 Fe1' 89.55(16)
N5 Ru2 Fe1' 90.20(16)
N8 Ru2 Fe1' 88.92(16)
Ru1' Ru2 Fe1' 177.70(15)
N11 Ru2 Fe1 90.71(17)
N2 Ru2 Fe1 89.41(17)
N5 Ru2 Fe1 90.81(17)
N8 Ru2 Fe1 88.49(16)
Ru1 Ru2 Fe1 177.96(14)
C1 N1 C5 118.6(4)
C1 N1 Ru1 123.2(3)
C5 N1 Ru1 118.1(3)
C1 N1 Fe1' 114.6(3)
C5 N1 Fe1' 126.8(3)
C5 N2 C6 122.9(4)
C5 N2 Ru2 119.2(3)
C6 N2 Ru2 117.9(3)
C10 N3 C6 118.5(4)
C10 N3 Ru1' 122.7(3)
C6 N3 Ru1' 118.2(3)
C10 N3 Fe1 114.9(3)
C6 N3 Fe1 126.4(3)
C11 N4 C15 118.2(4)
C11 N4 Ru1 122.4(3)
C15 N4 Ru1 119.3(3)
C11 N4 Fe1' 114.1(3)
C15 N4 Fe1' 127.7(3)
C16 N5 C15 122.7(4)
C16 N5 Ru2 118.5(3)
C15 N5 Ru2 118.7(3)
C20 N6 C16 117.4(4)
C20 N6 Ru1' 122.8(3)
C16 N6 Ru1' 119.7(3)
C20 N6 Fe1 114.1(3)
C16 N6 Fe1 128.5(3)
C21 N7 C25 118.1(4)
C21 N7 Ru1 123.5(3)
C25 N7 Ru1 118.3(3)
C21 N7 Fe1' 115.2(3)
C25 N7 Fe1' 126.7(3)
C25 N8 C26 123.5(4)
C25 N8 Ru2 119.3(3)
C26 N8 Ru2 116.9(3)
C30 N9 C26 119.1(4)
C30 N9 Ru1' 122.7(4)
C26 N9 Ru1' 117.2(3)
C30 N9 Fe1 114.7(4)
C26 N9 Fe1 125.8(3)
C31 N10 C35 117.3(4)
C31 N10 Ru1 122.2(3)
C35 N10 Ru1 119.8(3)
C31 N10 Fe1' 114.2(3)
C35 N10 Fe1' 128.3(3)
C36 N11 C35 123.0(4)
C36 N11 Ru2 119.7(3)
C35 N11 Ru2 116.6(3)
C40 N12 C36 119.1(4)
C40 N12 Ru1' 122.1(3)
C36 N12 Ru1' 118.6(3)
C40 N12 Fe1 113.4(3)
C36 N12 Fe1 127.0(3)
N1 C1 C2 122.4(5)
C1 C2 C3 118.7(5)
C4 C3 C2 119.9(5)
C3 C4 C5 119.7(5)
N1 C5 N2 115.4(4)
N1 C5 C4 120.7(4)
N2 C5 C4 123.6(4)
N3 C6 N2 115.2(4)
N3 C6 C7 120.7(4)
N2 C6 C7 123.8(4)
C8 C7 C6 120.2(5)
C7 C8 C9 119.1(5)
C8 C9 C10 118.7(5)
N3 C10 C9 122.7(5)
N4 C11 C12 123.2(5)
C13 C12 C11 118.8(5)
C12 C13 C14 119.1(5)
C13 C14 C15 120.3(5)
N4 C15 C14 120.3(4)
N4 C15 N5 115.2(4)
C14 C15 N5 124.3(4)
N6 C16 N5 114.7(4)
N6 C16 C17 120.8(4)
N5 C16 C17 124.4(4)
C18 C17 C16 120.2(5)
C17 C18 C19 119.2(5)
C20 C19 C18 118.4(5)
N6 C20 C19 124.0(5)
N7 C21 C22 124.0(5)
C21 C22 C23 117.5(5)
C24 C23 C22 120.5(5)
C23 C24 C25 118.9(5)
N7 C25 N8 115.3(4)
N7 C25 C24 120.9(4)
N8 C25 C24 123.6(4)
N9 C26 N8 116.3(4)
N9 C26 C27 120.1(4)
N8 C26 C27 123.4(4)
C28 C27 C26 119.6(5)
C29 C28 C27 119.5(6)
C30 C29 C28 119.1(5)
N9 C30 C29 122.5(5)
N10 C31 C32 124.0(5)
C31 C32 C33 118.1(5)
C34 C33 C32 120.0(5)
C33 C34 C35 119.5(5)
N10 C35 N11 114.4(4)
N10 C35 C34 121.1(4)
N11 C35 C34 124.2(4)
N12 C36 N11 115.5(4)
N12 C36 C37 120.4(4)
N11 C36 C37 124.1(4)
C38 C37 C36 119.3(5)
C37 C38 C39 120.1(5)
C40 C39 C38 118.4(5)
N12 C40 C39 122.7(5)
F5 P1 F6 97.7(4)
F5 P1 F1 90.0(4)
F6 P1 F1 172.1(4)
F5 P1 F2 90.3(3)
F6 P1 F2 89.6(4)
F1 P1 F2 92.1(3)
F5 P1 F4 90.5(3)
F6 P1 F4 89.5(3)
F1 P1 F4 88.7(3)
F2 P1 F4 178.8(3)
F5 P1 F3 175.3(4)
F6 P1 F3 86.0(4)
F1 P1 F3 86.4(3)
F2 P1 F3 86.9(3)
F4 P1 F3 92.3(3)
Cl4' C41 Cl3 110.7(6)
Cl3 C41 Cl4 114.5(5)
Cl6 C42 Cl5 117.1(7)
C45 O1 C44 117.4(12)
O1 C44 C43 114.3(11)
O1 C45 C46 114.2(11)

loop_
_geom_bond_atom_site_label_1
_geom_bond_atom_site_label_2
_geom_bond_distance
Ru1 N4 2.108(5)
Ru1 N10 2.124(5)
Ru1 N1 2.127(5)
Ru1 N7 2.135(5)
Ru1 Ru2 2.2643(16)
Ru1 Cl1 2.559(2)
Fe1 N9 2.154(7)
Fe1 N6 2.165(7)
Fe1 N12 2.181(7)
Fe1 N3 2.192(7)
Fe1 Cl2 2.225(3)
Fe1 Ru2 2.614(3)
Ru1' N12 2.114(5)
Ru1' N3 2.131(5)
Ru1' N6 2.135(5)
Ru1' N9 2.136(5)
Ru1' Ru2 2.270(2)
Ru1' Cl2 2.569(3)
Fe1' N7 2.142(7)
Fe1' N4 2.156(7)
Fe1' N1 2.156(7)
Fe1' N10 2.208(7)
Fe1' Cl1 2.219(3)
Fe1' Ru2 2.606(3)
Ru2 N11 2.007(4)
Ru2 N2 2.015(4)
Ru2 N5 2.016(4)
Ru2 N8 2.026(4)
N1 C1 1.356(6)
N1 C5 1.357(6)
N2 C5 1.375(6)
N2 C6 1.382(6)
N3 C10 1.350(6)
N3 C6 1.352(6)
N4 C11 1.355(6)
N4 C15 1.359(6)
N5 C16 1.373(6)
N5 C15 1.390(6)
N6 C20 1.355(6)
N6 C16 1.371(6)
N7 C21 1.354(6)
N7 C25 1.360(6)
N8 C25 1.373(6)
N8 C26 1.377(6)
N9 C30 1.352(6)
N9 C26 1.353(6)
N10 C31 1.354(6)
N10 C35 1.364(6)
N11 C36 1.377(6)
N11 C35 1.389(6)
N12 C40 1.348(6)
N12 C36 1.356(6)
C1 C2 1.375(8)
C2 C3 1.380(8)
C3 C4 1.363(8)
C4 C5 1.396(7)
C6 C7 1.394(7)
C7 C8 1.370(8)
C8 C9 1.377(8)
C9 C10 1.379(7)
C11 C12 1.377(8)
C12 C13 1.365(8)
C13 C14 1.386(7)
C14 C15 1.390(7)
C16 C17 1.398(7)
C17 C18 1.373(7)
C18 C19 1.388(8)
C19 C20 1.368(7)
C21 C22 1.369(8)
C22 C23 1.387(8)
C23 C24 1.379(7)
C24 C25 1.403(7)
C26 C27 1.400(7)
C27 C28 1.376(8)
C28 C29 1.371(9)
C29 C30 1.364(9)
C31 C32 1.369(8)
C32 C33 1.383(8)
C33 C34 1.366(7)
C34 C35 1.401(7)
C36 C37 1.405(7)
C37 C38 1.362(7)
C38 C39 1.390(8)
C39 C40 1.368(8)
P1 F5 1.540(6)
P1 F6 1.564(7)
P1 F1 1.567(5)
P1 F2 1.569(4)
P1 F4 1.571(5)
P1 F3 1.616(5)
C41 Cl4' 1.685(8)
C41 Cl3 1.724(7)
C41 Cl4 1.784(7)
C42 Cl6 1.695(9)
C42 Cl5 1.715(8)
O1 C45 1.380(10)
O1 C44 1.392(10)
C43 C44 1.484(10)
C45 C46 1.508(10)
